data_7016742
loop_
_publ_author_name
'Whalley, Alexandra L.'
'Blake, Alexander J.'
'Collison, David'
'Davies, E. Stephen'
'Disley, Helen J.'
'Helliwell, Madeleine'
'Mabbs, Frank E.'
'McMaster, Jonathan'
'Wilson, Claire'
'Garner, C. David'

_publ_section_title
;
 Synthesis, structure and redox properties of
 bis(cyclopentadienyl)dithiolene complexes of molybdenum and tungsten.
;
_journal_issue 40
_journal_name_full 'Dalton transactions (Cambridge, England : 2003)'
_journal_page_first 10457
_journal_page_last 10472
_journal_paper_doi 10.1039/c1dt10663e
_journal_volume 40
_journal_year 2011
_chemical_formula_moiety 'C17 H15 N S2 W, B F4 '
_chemical_formula_sum 'C17 H15 B F4 N S2 W'
_chemical_formula_weight 568.08
_chemical_name_systematic
;
?
;
_space_group_IT_number 14
_symmetry_cell_setting monoclinic
_symmetry_space_group_name_Hall '-P 2yn'
_symmetry_space_group_name_H-M 'P 1 21/n 1'
_atom_sites_solution_hydrogens geom
_atom_sites_solution_primary direct
_atom_sites_solution_secondary difmap
_audit_creation_method SHELXL-97
_cell_angle_alpha 90.00
_cell_angle_beta 100.907(10)
_cell_angle_gamma 90.00
_cell_formula_units_Z 4
_cell_length_a 6.9700(9)
_cell_length_b 14.514(2)
_cell_length_c 17.689(2)
_cell_measurement_reflns_used 25
_cell_measurement_temperature 203(2)
_cell_measurement_theta_max 25
_cell_measurement_theta_min 2
_cell_volume 1757.1(4)
_computing_cell_refinement 'CAD4 Express (Enraf Nonius, 1992)'
_computing_data_collection 'CAD4 Express (Enraf Nonius, 1992)'
_computing_data_reduction 'XCAD4 (Harms & Wocadlo, 1995)'
_computing_molecular_graphics 'Ortep-3 for Windows (Farrugia, 1997)'
_computing_publication_material 'WinGX publication routines (Farrugia, 1998)'
_computing_structure_refinement 'SHELXL-97 (Sheldrick, 1997)'
_computing_structure_solution 'SHELXS-97 (Sheldrick, 1990)'
_diffrn_ambient_temperature 203(2)
_diffrn_measured_fraction_theta_full 0.999
_diffrn_measured_fraction_theta_max 0.999
_diffrn_measurement_device 'Enraf Nonius CAD4'
_diffrn_measurement_method omega-2theta
_diffrn_radiation_monochromator graphite
_diffrn_radiation_source 'fine-focus sealed tube'
_diffrn_radiation_type MoK\a
_diffrn_radiation_wavelength 0.71073
_diffrn_reflns_av_R_equivalents 0.0307
_diffrn_reflns_av_sigmaI/netI 0.0673
_diffrn_reflns_limit_h_max 8
_diffrn_reflns_limit_h_min 0
_diffrn_reflns_limit_k_max 17
_diffrn_reflns_limit_k_min 0
_diffrn_reflns_limit_l_max 20
_diffrn_reflns_limit_l_min -20
_diffrn_reflns_number 3343
_diffrn_reflns_theta_full 24.97
_diffrn_reflns_theta_max 24.97
_diffrn_reflns_theta_min 1.83
_diffrn_standards_decay_% 0
_diffrn_standards_interval_time 60
_diffrn_standards_number 3
_exptl_absorpt_coefficient_mu 6.853
_exptl_absorpt_correction_T_max 0.4587
_exptl_absorpt_correction_T_min 0.4101
_exptl_absorpt_correction_type psi-scan
_exptl_absorpt_process_details
;
North A.C.T., Phillips D.C. & Mathews F.S. (1968) Acta. Cryst. A24, 351
Number of psi-scan sets used was 3
Theta correction was applied.
Averaged transmission function was used.
No Fourier smoothing was applied.
;
_exptl_crystal_colour BROWN
_exptl_crystal_density_diffrn 2.147
_exptl_crystal_density_method 'not measured'
_exptl_crystal_description NEEDLE
_exptl_crystal_F_000 1084
_exptl_crystal_size_max 0.25
_exptl_crystal_size_mid 0.15
_exptl_crystal_size_min 0.1
_refine_diff_density_max 0.92
_refine_diff_density_min -0.64
_refine_diff_density_rms 0.17
_refine_ls_extinction_method none
_refine_ls_goodness_of_fit_ref 1.012
_refine_ls_hydrogen_treatment constr
_refine_ls_matrix_type full
_refine_ls_number_parameters 284
_refine_ls_number_reflns 3082
_refine_ls_number_restraints 232
_refine_ls_restrained_S_all 0.999
_refine_ls_R_factor_all 0.0776
_refine_ls_R_factor_gt 0.0396
_refine_ls_shift/su_max 0.001
_refine_ls_shift/su_mean 0.000
_refine_ls_structure_factor_coef Fsqd
_refine_ls_weighting_details 'calc w=1/[\s^2^(Fo^2^)+(0.0275P)^2^+4.1796P] where P=(Fo^2^+2Fc^2^)/3'
_refine_ls_weighting_scheme calc
_refine_ls_wR_factor_gt 0.0686
_refine_ls_wR_factor_ref 0.0798
_reflns_number_gt 2147
_reflns_number_total 3082
_reflns_threshold_expression >2sigma(I)
_cod_data_source_file c1dt10663e.txt
_cod_data_source_block 8BF4
_cod_depositor_comments
;
The following automatic conversions were performed:

'_symmetry_cell_setting' value 'Monoclinic' changed to 'monoclinic'
according to /home/saulius/struct/CIF-dictionaries/cif_core.dic
dictionary named 'cif_core.dic' version 2.4.1 from
2010-06-29.

'_diffrn_refln_scan_mode_backgd' value 'MO' changed to
'mo' according to /home/saulius/struct/CIF-dictionaries/cif_core.dic
dictionary named 'cif_core.dic' version 2.4.1 from 2010-06-29.

Automatic conversion script
Id: cif_fix_values 1715 2011-07-08 13:25:40Z adriana 
;
_cod_original_sg_symbol_Hall -P2yn
_cod_original_sg_symbol_H-M 'P 21/n'
_cod_database_code 7016742

loop_
_symmetry_equiv_pos_as_xyz
'x, y, z'
'-x+1/2, y+1/2, -z+1/2'
'-x, -y, -z'
'x-1/2, -y-1/2, z-1/2'

loop_
_atom_site_label
_atom_site_type_symbol
_atom_site_fract_x
_atom_site_fract_y
_atom_site_fract_z
_atom_site_U_iso_or_equiv
_atom_site_adp_type
_atom_site_occupancy
_atom_site_symmetry_multiplicity
_atom_site_calc_flag
_atom_site_refinement_flags
_atom_site_disorder_assembly
_atom_site_disorder_group
W1 W 0.22726(5) 0.19756(3) 0.12010(2) 0.02852(12) Uani 1 1 d . . .
S1 S 0.5508(4) 0.22955(17) 0.09954(16) 0.0402(6) Uani 1 1 d . . .
S2 S 0.1746(4) 0.35202(17) 0.07148(15) 0.0369(6) Uani 1 1 d . . .
C1 C 0.5635(15) 0.3460(7) 0.1042(6) 0.041(3) Uani 1 1 d . . .
H1 H 0.6875 0.3738 0.1143 0.049 Uiso 1 1 calc R . .
C2 C 0.4040(13) 0.4010(6) 0.0941(5) 0.033(2) Uani 1 1 d . . .
C3 C 0.4183(14) 0.5037(6) 0.0942(5) 0.035(2) Uani 1 1 d . . .
C4 C 0.5999(16) 0.5484(7) 0.1147(6) 0.048(3) Uani 1 1 d . . .
H4 H 0.7148 0.5136 0.1291 0.057 Uiso 1 1 calc R . .
C5 C 0.6092(17) 0.6431(7) 0.1136(6) 0.050(3) Uani 1 1 d . . .
H5 H 0.7295 0.6738 0.1269 0.060 Uiso 1 1 calc R . .
C6 C 0.4418(16) 0.6906(8) 0.0930(5) 0.047(3) Uani 1 1 d . . .
H6 H 0.4494 0.7552 0.0925 0.057 Uiso 1 1 calc R . .
N1 N 0.2647(14) 0.6519(6) 0.0731(5) 0.052(2) Uani 1 1 d . . .
C7 C 0.2601(16) 0.5601(7) 0.0738(6) 0.048(3) Uani 1 1 d . . .
H7 H 0.1375 0.5318 0.0590 0.058 Uiso 1 1 calc R . .
C8 C 0.1702(17) 0.1571(7) -0.0074(5) 0.048(3) Uani 1 1 d . A .
H8 H 0.2194 0.1937 -0.0432 0.058 Uiso 1 1 calc R . .
C9 C -0.0113(15) 0.1676(7) 0.0145(6) 0.047(3) Uani 1 1 d . A .
H9 H -0.1045 0.2132 -0.0035 0.056 Uiso 1 1 calc R . .
C10 C -0.0294(14) 0.1003(8) 0.0663(6) 0.046(3) Uani 1 1 d . A .
H10 H -0.1388 0.0911 0.0894 0.056 Uiso 1 1 calc R . .
C11 C 0.1396(16) 0.0472(7) 0.0796(6) 0.045(3) Uani 1 1 d . A .
H11 H 0.1653 -0.0033 0.1132 0.054 Uiso 1 1 calc R . .
C12 C 0.2647(15) 0.0829(7) 0.0334(6) 0.048(3) Uani 1 1 d . A .
H12 H 0.3899 0.0608 0.0306 0.057 Uiso 1 1 calc R . .
C13A C 0.070(3) 0.2359(15) 0.2200(10) 0.032(4) Uani 0.50 1 d PGU A 3
H13A H -0.0580 0.2597 0.2100 0.038 Uiso 0.50 1 calc PR A 3
C14A C 0.122(3) 0.1401(14) 0.2252(11) 0.035(4) Uani 0.50 1 d PGU A 3
H14A H 0.0349 0.0901 0.2191 0.042 Uiso 0.50 1 calc PR A 3
C15A C 0.332(3) 0.1340(12) 0.2412(12) 0.040(4) Uani 0.50 1 d PGU A 3
H15A H 0.4056 0.0794 0.2475 0.048 Uiso 0.50 1 calc PR A 3
C16A C 0.409(2) 0.2261(18) 0.2460(12) 0.041(4) Uani 0.50 1 d PGU A 3
H16A H 0.5419 0.2423 0.2559 0.049 Uiso 0.50 1 calc PR A 3
C17A C 0.247(4) 0.2891(11) 0.2329(10) 0.041(4) Uani 0.50 1 d PGU A 3
H17A H 0.2553 0.3538 0.2328 0.050 Uiso 0.50 1 calc PR A 3
C13B C 0.067(3) 0.1841(19) 0.2245(11) 0.045(4) Uani 0.50 1 d PGU A 4
H13B H -0.0682 0.1724 0.2168 0.054 Uiso 0.50 1 calc PR A 4
C14B C 0.212(4) 0.1188(11) 0.2336(11) 0.045(4) Uani 0.50 1 d PGU A 4
H14B H 0.1945 0.0546 0.2333 0.054 Uiso 0.50 1 calc PR A 4
C15B C 0.389(3) 0.1640(17) 0.2433(13) 0.042(4) Uani 0.50 1 d PGU A 4
H15B H 0.5127 0.1361 0.2508 0.051 Uiso 0.50 1 calc PR A 4
C16B C 0.352(4) 0.2572(13) 0.2402(12) 0.037(4) Uani 0.50 1 d PGU A 4
H16B H 0.4468 0.3042 0.2451 0.045 Uiso 0.50 1 calc PR A 4
C17B C 0.153(3) 0.2696(16) 0.2285(11) 0.042(4) Uani 0.50 1 d PGU A 4
H17B H 0.0878 0.3266 0.2241 0.050 Uiso 0.50 1 calc PR A 4
F1 F 0.7688(13) 0.3461(6) 0.3073(5) 0.107(3) Uani 1 1 d DU B .
F2 F 0.9245(12) 0.4492(5) 0.2526(4) 0.089(2) Uani 1 1 d DU B .
F3A F 0.982(2) 0.4187(10) 0.3749(8) 0.071(4) Uani 0.50 1 d PDU B 1
F4A F 0.761(3) 0.5188(10) 0.3214(12) 0.110(5) Uani 0.50 1 d PDU B 1
F3B F 0.908(3) 0.4640(14) 0.3821(8) 0.094(5) Uani 0.50 1 d PDU B 2
F4B F 0.632(2) 0.4620(15) 0.2961(10) 0.109(5) Uani 0.50 1 d PDU B 2
B1 B 0.8299(17) 0.4342(7) 0.3118(6) 0.065(3) Uani 1 1 d DU . .

loop_
_atom_site_aniso_label
_atom_site_aniso_U_11
_atom_site_aniso_U_22
_atom_site_aniso_U_33
_atom_site_aniso_U_23
_atom_site_aniso_U_13
_atom_site_aniso_U_12
W1 0.02597(18) 0.02438(18) 0.0358(2) -0.0023(2) 0.00737(13) 0.0004(2)
S2 0.0347(14) 0.0269(13) 0.0468(15) -0.0007(12) 0.0017(12) 0.0017(11)
S1 0.0280(13) 0.0383(14) 0.0555(16) -0.0033(12) 0.0108(12) 0.0005(11)
C6 0.075(8) 0.031(5) 0.032(5) 0.000(5) 0.001(5) -0.022(7)
C2 0.035(5) 0.030(5) 0.033(5) -0.005(4) -0.001(4) -0.008(4)
C1 0.038(6) 0.043(6) 0.042(6) -0.002(5) 0.010(5) -0.007(5)
C3 0.044(6) 0.032(5) 0.027(5) 0.003(4) 0.002(4) -0.012(5)
C4 0.051(7) 0.045(7) 0.046(6) 0.009(5) 0.006(5) -0.005(5)
C5 0.057(7) 0.045(7) 0.040(6) 0.000(5) -0.011(6) -0.017(6)
N1 0.072(7) 0.028(5) 0.048(6) 0.004(4) -0.008(5) 0.000(5)
C7 0.049(7) 0.041(7) 0.048(7) -0.003(5) -0.010(5) -0.003(5)
C8 0.078(8) 0.043(6) 0.024(5) -0.007(5) 0.011(5) -0.023(6)
C9 0.039(6) 0.036(6) 0.057(7) -0.015(5) -0.013(5) 0.013(5)
C10 0.031(6) 0.055(7) 0.052(7) -0.017(6) 0.006(5) -0.023(5)
C11 0.054(7) 0.030(6) 0.046(7) -0.007(5) -0.007(6) -0.005(5)
C12 0.044(6) 0.039(6) 0.061(7) -0.031(6) 0.013(6) 0.001(5)
C13A 0.042(7) 0.021(8) 0.036(8) -0.005(9) 0.020(7) -0.003(7)
C14A 0.048(8) 0.026(8) 0.037(8) -0.002(8) 0.020(8) -0.002(7)
C15A 0.047(9) 0.038(7) 0.036(8) 0.005(8) 0.009(9) 0.000(7)
C16A 0.043(7) 0.044(10) 0.033(8) -0.004(9) 0.004(8) -0.004(7)
C17A 0.043(10) 0.035(7) 0.044(8) -0.004(8) 0.002(9) -0.009(7)
C13B 0.048(7) 0.050(10) 0.045(8) -0.001(10) 0.025(7) -0.006(7)
C14B 0.051(10) 0.041(7) 0.044(8) 0.004(8) 0.011(10) -0.006(7)
C15B 0.046(7) 0.044(9) 0.037(8) -0.004(9) 0.007(8) 0.001(7)
C16B 0.043(8) 0.035(8) 0.034(8) -0.008(8) 0.008(8) -0.002(7)
C17B 0.045(9) 0.041(8) 0.044(8) -0.001(8) 0.023(9) 0.002(7)
F1 0.115(7) 0.084(5) 0.120(7) -0.010(5) 0.018(5) -0.043(5)
F2 0.117(6) 0.081(5) 0.079(5) 0.013(4) 0.046(4) 0.010(5)
F3A 0.090(10) 0.044(8) 0.075(7) -0.007(7) 0.003(7) -0.002(7)
F4A 0.109(12) 0.087(8) 0.136(13) -0.020(10) 0.032(10) 0.056(9)
F3B 0.104(8) 0.102(9) 0.079(6) -0.027(7) 0.023(6) -0.027(7)
F4B 0.093(8) 0.149(13) 0.090(11) -0.033(11) 0.028(7) 0.030(10)
B1 0.087(8) 0.050(6) 0.060(7) -0.009(7) 0.021(6) 0.005(6)

loop_
_atom_type_symbol
_atom_type_description
_atom_type_scat_dispersion_real
_atom_type_scat_dispersion_imag
_atom_type_scat_source
C C 0.0033 0.0016 'International Tables Vol C Tables 4.2.6.8 and 6.1.1.4'
H H 0.0000 0.0000 'International Tables Vol C Tables 4.2.6.8 and 6.1.1.4'
N N 0.0061 0.0033 'International Tables Vol C Tables 4.2.6.8 and 6.1.1.4'
B B 0.0013 0.0007 'International Tables Vol C Tables 4.2.6.8 and 6.1.1.4'
F F 0.0171 0.0103 'International Tables Vol C Tables 4.2.6.8 and 6.1.1.4'
S S 0.1246 0.1234 'International Tables Vol C Tables 4.2.6.8 and 6.1.1.4'
W W -0.8490 6.8722 'International Tables Vol C Tables 4.2.6.8 and 6.1.1.4'

loop_
_geom_angle_atom_site_label_1
_geom_angle_atom_site_label_2
_geom_angle_atom_site_label_3
_geom_angle
S1 W1 S2 81.34(9)
C14A W1 C8 133.3(5)
C14A W1 C9 107.4(5)
C8 W1 C9 35.5(4)
C14A W1 C15B 47.8(5)
C8 W1 C15B 147.0(6)
C9 W1 C15B 151.4(7)
C14A W1 C16B 60.7(5)
C8 W1 C16B 165.4(5)
C9 W1 C16B 155.5(7)
C15B W1 C16B 34.7(4)
C14A W1 C12 111.8(6)
C8 W1 C12 35.2(4)
C9 W1 C12 58.6(4)
C15B W1 C12 112.2(6)
C16B W1 C12 144.2(7)
C14A W1 C13A 36.4(4)
C8 W1 C13A 142.5(6)
C9 W1 C13A 106.9(5)
C15B W1 C13A 63.1(5)
C16B W1 C13A 50.1(5)
C12 W1 C13A 143.9(6)
C14A W1 C15A 36.4(4)
C8 W1 C15A 140.6(5)
C9 W1 C15A 136.8(7)
C15B W1 C15A 14.6(5)
C16B W1 C15A 45.7(5)
C12 W1 C15A 105.7(5)
C13A W1 C15A 60.2(6)
C14A W1 C14B 17.2(4)
C8 W1 C14B 134.0(5)
C9 W1 C14B 117.7(7)
C15B W1 C14B 34.5(4)
C16B W1 C14B 57.4(6)
C12 W1 C14B 104.4(5)
C13A W1 C14B 49.9(4)
C15A W1 C14B 21.0(4)
C14A W1 C17B 48.5(4)
C8 W1 C17B 154.5(6)
C9 W1 C17B 121.1(6)
C15B W1 C17B 57.4(6)
C16B W1 C17B 34.5(4)
C12 W1 C17B 160.3(7)
C13A W1 C17B 18.7(4)
C15A W1 C17B 59.8(5)
C14B W1 C17B 57.1(6)
C14A W1 C10 76.8(5)
C8 W1 C10 57.8(4)
C9 W1 C10 34.2(3)
C15B W1 C10 117.2(7)
C16B W1 C10 136.8(5)
C12 W1 C10 57.9(4)
C13A W1 C10 91.1(6)
C15A W1 C10 102.6(7)
C14B W1 C10 84.2(6)
C17B W1 C10 109.6(7)
C14A W1 C11 78.6(5)
C8 W1 C11 58.2(4)
C9 W1 C11 57.8(4)
C15B W1 C11 98.3(7)
C16B W1 C11 131.5(6)
C12 W1 C11 35.1(3)
C13A W1 C11 108.9(6)
C15A W1 C11 86.0(6)
C14B W1 C11 75.8(5)
C17B W1 C11 125.9(7)
C10 W1 C11 34.6(3)
C1 S1 W1 103.3(3)
C2 S2 W1 103.2(4)
N1 C6 C5 124.4(10)
N1 C6 H6 117.8
C5 C6 H6 117.8
C1 C2 C3 122.4(9)
C1 C2 S2 119.3(7)
C3 C2 S2 118.1(7)
C2 C1 S1 123.3(8)
C2 C1 H1 118.4
S1 C1 H1 118.4
C7 C3 C4 115.7(9)
C7 C3 C2 123.2(9)
C4 C3 C2 121.1(9)
C5 C4 C3 119.9(11)
C5 C4 H4 120.0
C3 C4 H4 120.0
C6 C5 C4 118.3(11)
C6 C5 H5 120.8
C4 C5 H5 120.8
C7 N1 C6 116.0(10)
N1 C7 C3 125.6(10)
N1 C7 H7 117.2
C3 C7 H7 117.2
C12 C8 C9 107.8(9)
C12 C8 W1 73.2(5)
C9 C8 W1 72.4(6)
C12 C8 H8 126.1
C9 C8 H8 126.1
W1 C8 H8 120.1
C10 C9 C8 108.2(9)
C10 C9 W1 74.5(6)
C8 C9 W1 72.1(6)
C10 C9 H9 125.9
C8 C9 H9 125.9
W1 C9 H9 119.3
C9 C10 C11 109.1(9)
C9 C10 W1 71.3(6)
C11 C10 W1 73.0(5)
C9 C10 H10 125.4
C11 C10 H10 125.4
W1 C10 H10 122.0
C10 C11 C12 107.3(10)
C10 C11 W1 72.5(6)
C12 C11 W1 71.2(5)
C10 C11 H11 126.3
C12 C11 H11 126.3
W1 C11 H11 121.7
C8 C12 C11 107.6(9)
C8 C12 W1 71.6(5)
C11 C12 W1 73.7(6)
C8 C12 H12 126.2
C11 C12 H12 126.2
W1 C12 H12 120.3
C14A C13A C17A 108.0
C14A C13A W1 70.4(7)
C17A C13A W1 74.5(7)
C14A C13A H13A 126.0
C17A C13A H13A 126.0
W1 C13A H13A 120.9
C13A C14A C15A 108.0
C13A C14A W1 73.2(6)
C15A C14A W1 73.3(7)
C13A C14A H14A 126.0
C15A C14A H14A 126.0
W1 C14A H14A 119.4
C14A C15A C16A 108.0
C14A C15A W1 70.3(7)
C16A C15A W1 74.5(6)
C14A C15A H15A 126.0
C16A C15A H15A 126.0
W1 C15A H15A 120.9
C15A C16A C17A 108.0
C15A C16A W1 69.9(6)
C17A C16A W1 72.4(6)
C15A C16A H16A 126.0
C17A C16A H16A 126.0
W1 C16A H16A 123.3
C16A C17A C13A 108.0
C16A C17A W1 72.4(7)
C13A C17A W1 69.9(7)
C16A C17A H17A 126.0
C13A C17A H17A 126.0
W1 C17A H17A 123.3
C17B C13B C14B 108.0
C17B C13B W1 72.3(7)
C14B C13B W1 72.4(7)
C17B C13B H13B 126.0
C14B C13B H13B 126.0
W1 C13B H13B 121.0
C15B C14B C13B 108.0
C15B C14B W1 71.9(7)
C13B C14B W1 73.3(7)
C15B C14B H14B 126.0
C13B C14B H14B 126.0
W1 C14B H14B 120.6
C16B C15B C14B 108.0
C16B C15B W1 72.6(7)
C14B C15B W1 73.6(7)
C16B C15B H15B 126.0
C14B C15B H15B 126.0
W1 C15B H15B 119.7
C17B C16B C15B 108.0
C17B C16B W1 73.5(7)
C15B C16B W1 72.7(7)
C17B C16B H16B 126.0
C15B C16B H16B 126.0
W1 C16B H16B 119.6
C16B C17B C13B 108.0
C16B C17B W1 71.9(7)
C13B C17B W1 73.4(7)
C16B C17B H17B 126.0
C13B C17B H17B 126.0
W1 C17B H17B 120.4
F3B B1 F1 115.6(13)
F4A B1 F1 139.7(14)
F3B B1 F2 119.8(13)
F4A B1 F2 100.9(12)
F1 B1 F2 107.5(9)
F4A B1 F3A 106.2(12)
F1 B1 F3A 94.4(10)
F2 B1 F3A 103.6(11)
F3B B1 F4B 107.5(13)
F1 B1 F4B 88.5(12)
F2 B1 F4B 113.7(11)

loop_
_geom_bond_atom_site_label_1
_geom_bond_atom_site_label_2
_geom_bond_distance
W1 S2 2.404(3)
W1 S1 2.397(3)
W1 C14A 2.280(18)
W1 C8 2.291(9)
W1 C9 2.295(10)
W1 C15B 2.31(2)
W1 C16B 2.31(2)
W1 C12 2.311(9)
W1 C13A 2.318(17)
W1 C15A 2.32(2)
W1 C14B 2.330(19)
W1 C17B 2.327(19)
W1 C10 2.336(9)
W1 C11 2.342(10)
S2 C2 1.726(9)
S1 C1 1.694(10)
C6 N1 1.341(12)
C6 C5 1.344(14)
C6 H6 0.9400
C1 C2 1.353(13)
C2 C3 1.494(12)
C1 H1 0.9400
C3 C7 1.366(13)
C3 C4 1.407(13)
C4 C5 1.376(14)
C4 H4 0.9400
C5 H5 0.9400
N1 C7 1.332(12)
C7 H7 0.9400
C8 C12 1.390(14)
C8 C9 1.399(14)
C8 H8 0.9400
C9 C10 1.362(14)
C9 H9 0.9400
C10 C11 1.390(14)
C10 H10 0.9400
C11 C12 1.402(14)
C11 H11 0.9400
C12 H12 0.9400
C13A C14A 1.437(15)
C13A C17A 1.438(15)
C13A H13A 0.9400
C14A C15A 1.437(15)
C14A H14A 0.9400
C15A C16A 1.437(15)
C15A H15A 0.9400
C16A C17A 1.437(15)
C16A H16A 0.9400
C17A H17A 0.9400
C13B C17B 1.376(16)
C13B C14B 1.376(16)
C13B H13B 0.9400
C14B C15B 1.376(16)
C14B H14B 0.9400
C15B C16B 1.376(16)
C15B H15B 0.9400
C16B C17B 1.376(16)
C16B H16B 0.9400
C17B H17B 0.9400
F1 B1 1.346(10)
F2 B1 1.355(10)
F3A B1 1.406(12)
F4A B1 1.340(12)
F3B B1 1.331(13)
F4B B1 1.411(12)
